data_7228038
loop_
_publ_author_name
'Gu, Jinzhong'
'Kirillov, Alexander M.'
'Liang, Xiaoxiao'
'Cui, Yanhui'
'Wu, Jiang'
'Shi, Zi-Fa'

_publ_section_title
;
 Introducing 2-(2-carboxyphenoxy)terephthalic acid as a new versatile
 building block for design of diverse coordination polymers: Synthesis,
 structural features, luminescence sensing, and magnetism
;
_journal_name_full CrystEngComm
_journal_paper_doi 10.1039/C7CE00219J
_journal_year 2017
_chemical_formula_sum 'C27 H18 Mn N2 O8'
_chemical_formula_weight 553.37
_space_group_crystal_system monoclinic
_space_group_IT_number 14
_space_group_name_Hall '-P 2ybc'
_space_group_name_H-M_alt 'P 1 21/c 1'
_symmetry_space_group_name_Hall '-P 2ybc'
_symmetry_space_group_name_H-M 'P 1 21/c 1'
_atom_sites_solution_hydrogens mixed
_audit_creation_method SHELXL-2014/7
_audit_update_record
;
2017-03-26 deposited with the CCDC.
2017-04-10 downloaded from the CCDC.
;
_cell_angle_alpha 90
_cell_angle_beta 93.650(7)
_cell_angle_gamma 90
_cell_formula_units_Z 4
_cell_length_a 10.3948(10)
_cell_length_b 7.9986(6)
_cell_length_c 28.3241(17)
_cell_measurement_reflns_used 14824
_cell_measurement_temperature 293(2)
_cell_measurement_theta_max 25.048
_cell_measurement_theta_min 3.268
_cell_volume 2350.2(3)
_computing_cell_refinement 'Bruker SAINT'
_computing_data_collection 'Bruker APEX2'
_computing_data_reduction 'Bruker SAINT'
_computing_molecular_graphics 'Bruker SHELXTL'
_computing_publication_material 'Bruker SHELXTL'
_computing_structure_refinement 'SHELXL-2014/7 (Sheldrick, 2014)'
_computing_structure_solution 'SHELXL-2014/7 (Sheldrick, 2014)'
_diffrn_ambient_temperature 293(2)
_diffrn_measured_fraction_theta_full 0.997
_diffrn_measured_fraction_theta_max 0.997
_diffrn_measurement_device_type 'Bruker APE-II CCD'
_diffrn_measurement_method '\f and \w scans'
_diffrn_radiation_type MoK\a
_diffrn_radiation_wavelength 0.71073
_diffrn_reflns_av_R_equivalents 0.0484
_diffrn_reflns_av_unetI/netI 0.0483
_diffrn_reflns_Laue_measured_fraction_full 0.997
_diffrn_reflns_Laue_measured_fraction_max 0.997
_diffrn_reflns_limit_h_max 12
_diffrn_reflns_limit_h_min -12
_diffrn_reflns_limit_k_max 9
_diffrn_reflns_limit_k_min -9
_diffrn_reflns_limit_l_max 33
_diffrn_reflns_limit_l_min -33
_diffrn_reflns_number 14824
_diffrn_reflns_point_group_measured_fraction_full 0.997
_diffrn_reflns_point_group_measured_fraction_max 0.997
_diffrn_reflns_theta_full 25.048
_diffrn_reflns_theta_max 25.048
_diffrn_reflns_theta_min 3.268
_diffrn_source 'fine-focus sealed tube'
_exptl_absorpt_coefficient_mu 0.620
_exptl_absorpt_correction_T_max 0.871
_exptl_absorpt_correction_T_min 0.851
_exptl_absorpt_correction_type multi-scan
_exptl_absorpt_process_details SADABS
_exptl_crystal_colour yellow
_exptl_crystal_density_diffrn 1.564
_exptl_crystal_description block
_exptl_crystal_F_000 1132
_exptl_crystal_size_max 0.270
_exptl_crystal_size_mid 0.250
_exptl_crystal_size_min 0.230
_exptl_transmission_factor_max 0.867
_exptl_transmission_factor_min 0.846
_refine_diff_density_max 0.262
_refine_diff_density_min -0.307
_refine_diff_density_rms 0.056
_refine_ls_extinction_method none
_refine_ls_goodness_of_fit_ref 1.011
_refine_ls_hydrogen_treatment constr
_refine_ls_matrix_type full
_refine_ls_number_parameters 344
_refine_ls_number_reflns 4163
_refine_ls_number_restraints 0
_refine_ls_restrained_S_all 1.011
_refine_ls_R_factor_all 0.0588
_refine_ls_R_factor_gt 0.0410
_refine_ls_shift/su_max 0.001
_refine_ls_shift/su_mean 0.000
_refine_ls_structure_factor_coef Fsqd
_refine_ls_weighting_details 'w=1/[\s^2^(Fo^2^)+(0.0263P)^2^+2.0850P] where P=(Fo^2^+2Fc^2^)/3'
_refine_ls_weighting_scheme calc
_refine_ls_wR_factor_gt 0.0838
_refine_ls_wR_factor_ref 0.0932
_reflns_Friedel_coverage 0.000
_reflns_number_gt 3263
_reflns_number_total 4163
_reflns_threshold_expression 'I > 2\s(I)'
_cod_data_source_file c7ce00219j2.cif
_cod_data_source_block 283-15Mn1
_cod_database_code 7228038
_shelx_shelxl_version_number 2014/7
_shelx_space_group_comment
;
The symmetry employed for this shelxl refinement is uniquely defined
by the following loop, which should always be used as a source of
symmetry information in preference to the above space-group names.
They are only intended as comments.
;
_shelx_estimated_absorpt_t_min 0.851
_shelx_estimated_absorpt_t_max 0.871

loop_
_space_group_symop_operation_xyz
'x, y, z'
'-x, y+1/2, -z+1/2'
'-x, -y, -z'
'x, -y-1/2, z-1/2'

loop_
_atom_site_label
_atom_site_type_symbol
_atom_site_fract_x
_atom_site_fract_y
_atom_site_fract_z
_atom_site_U_iso_or_equiv
_atom_site_adp_type
_atom_site_occupancy
_atom_site_site_symmetry_order
_atom_site_calc_flag
_atom_site_refinement_flags_posn
_atom_site_refinement_flags_adp
Mn1 Mn 0.43503(4) 0.83104(5) 0.29580(2) 0.02589(13) Uani 1 1 d . .
N1 N 0.3009(2) 0.8097(3) 0.35806(8) 0.0332(6) Uani 1 1 d . .
N2 N 0.2453(2) 0.7155(3) 0.26690(8) 0.0317(6) Uani 1 1 d . .
O1 O 0.52022(18) 0.8177(2) 0.22808(6) 0.0292(4) Uani 1 1 d . .
O2 O 0.63171(19) 0.5795(2) 0.22504(6) 0.0316(5) Uani 1 1 d . .
O3 O 0.8276(2) 0.8285(3) 0.00210(7) 0.0424(5) Uani 1 1 d . .
O4 O 0.6207(2) 0.7736(3) -0.01675(7) 0.0501(6) Uani 1 1 d . .
H4 H 0.6464 0.7644 -0.0434 0.075 Uiso 1 1 calc R U
O5 O 0.40158(17) 0.7787(2) 0.13481(6) 0.0259(4) Uani 1 1 d . .
O6 O 0.33915(19) 0.2691(2) 0.10642(6) 0.0330(5) Uani 1 1 d . .
O7 O 0.41806(19) 0.4531(2) 0.15983(7) 0.0339(5) Uani 1 1 d . .
O8 O 0.5159(2) 0.6051(2) 0.32273(7) 0.0500(6) Uani 1 1 d . .
H8A H 0.5189 0.5148 0.3073 0.060 Uiso 1 1 d R U
H8B H 0.5722 0.6261 0.3435 0.060 Uiso 1 1 d R U
C1 C 0.5886(3) 0.7134(3) 0.20759(9) 0.0245(6) Uani 1 1 d . .
C2 C 0.6223(3) 0.7524(3) 0.15759(9) 0.0243(6) Uani 1 1 d . .
C3 C 0.7500(3) 0.7604(4) 0.14600(10) 0.0325(7) Uani 1 1 d . .
H3 H 0.8154 0.7504 0.1698 0.039 Uiso 1 1 calc R U
C4 C 0.7816(3) 0.7830(4) 0.09984(10) 0.0343(7) Uani 1 1 d . .
H4A H 0.8675 0.7922 0.0928 0.041 Uiso 1 1 calc R U
C5 C 0.6847(3) 0.7918(3) 0.06390(9) 0.0279(6) Uani 1 1 d . .
C6 C 0.7198(3) 0.8016(4) 0.01387(10) 0.0310(7) Uani 1 1 d . .
C7 C 0.5564(3) 0.7861(3) 0.07473(9) 0.0270(6) Uani 1 1 d . .
H7 H 0.4910 0.7924 0.0508 0.032 Uiso 1 1 calc R U
C8 C 0.5268(2) 0.7711(3) 0.12141(9) 0.0224(6) Uani 1 1 d . .
C9 C 0.3023(3) 0.7225(3) 0.10345(9) 0.0238(6) Uani 1 1 d . .
C10 C 0.2276(3) 0.8435(3) 0.08079(10) 0.0292(6) Uani 1 1 d . .
H10 H 0.2512 0.9553 0.0838 0.035 Uiso 1 1 calc R U
C11 C 0.1180(3) 0.8004(4) 0.05370(10) 0.0316(7) Uani 1 1 d . .
H11 H 0.0664 0.8826 0.0390 0.038 Uiso 1 1 calc R U
C12 C 0.0855(3) 0.6332(4) 0.04862(10) 0.0326(7) Uani 1 1 d . .
H12 H 0.0106 0.6026 0.0310 0.039 Uiso 1 1 calc R U
C13 C 0.1644(3) 0.5122(4) 0.06965(9) 0.0292(6) Uani 1 1 d . .
H13 H 0.1441 0.4001 0.0645 0.035 Uiso 1 1 calc R U
C14 C 0.2738(2) 0.5533(3) 0.09843(9) 0.0227(6) Uani 1 1 d . .
C15 C 0.3499(3) 0.4149(3) 0.12327(9) 0.0261(6) Uani 1 1 d . .
C16 C 0.3294(3) 0.8459(4) 0.40315(11) 0.0430(8) Uani 1 1 d . .
H16 H 0.4097 0.8924 0.4114 0.052 Uiso 1 1 calc R U
C17 C 0.2464(4) 0.8183(5) 0.43881(12) 0.0518(9) Uani 1 1 d . .
H17 H 0.2714 0.8437 0.4701 0.062 Uiso 1 1 calc R U
C18 C 0.1274(3) 0.7534(4) 0.42716(11) 0.0468(9) Uani 1 1 d . .
H18 H 0.0701 0.7348 0.4505 0.056 Uiso 1 1 calc R U
C19 C 0.0918(3) 0.7149(4) 0.38008(11) 0.0376(7) Uani 1 1 d . .
C20 C 0.1827(3) 0.7415(3) 0.34673(10) 0.0305(7) Uani 1 1 d . .
C21 C -0.0320(3) 0.6511(4) 0.36498(13) 0.0509(9) Uani 1 1 d . .
H21 H -0.0934 0.6372 0.3871 0.061 Uiso 1 1 calc R U
C22 C -0.0624(3) 0.6105(4) 0.31956(14) 0.0522(9) Uani 1 1 d . .
H22 H -0.1444 0.5705 0.3106 0.063 Uiso 1 1 calc R U
C23 C 0.0311(3) 0.6288(4) 0.28500(11) 0.0387(8) Uani 1 1 d . .
C24 C 0.1528(3) 0.6944(3) 0.29814(10) 0.0297(7) Uani 1 1 d . .
C25 C 0.0054(3) 0.5853(4) 0.23728(12) 0.0496(9) Uani 1 1 d . .
H25 H -0.0749 0.5431 0.2270 0.059 Uiso 1 1 calc R U
C26 C 0.0991(3) 0.6053(5) 0.20631(12) 0.0516(9) Uani 1 1 d . .
H26 H 0.0840 0.5755 0.1747 0.062 Uiso 1 1 calc R U
C27 C 0.2171(3) 0.6706(4) 0.22256(11) 0.0429(8) Uani 1 1 d . .
H27 H 0.2801 0.6837 0.2010 0.051 Uiso 1 1 calc R U

loop_
_atom_site_aniso_label
_atom_site_aniso_U_11
_atom_site_aniso_U_22
_atom_site_aniso_U_33
_atom_site_aniso_U_23
_atom_site_aniso_U_13
_atom_site_aniso_U_12
Mn1 0.0305(3) 0.0281(2) 0.0188(2) -0.00084(18) -0.00031(17) -0.00443(19)
N1 0.0376(15) 0.0380(14) 0.0242(13) -0.0020(11) 0.0037(11) -0.0059(12)
N2 0.0337(14) 0.0368(14) 0.0247(13) -0.0014(11) 0.0027(11) -0.0052(11)
O1 0.0367(12) 0.0299(10) 0.0211(10) 0.0003(8) 0.0022(9) 0.0064(9)
O2 0.0377(12) 0.0299(10) 0.0263(11) 0.0045(9) -0.0039(9) 0.0041(9)
O3 0.0331(13) 0.0660(15) 0.0286(12) 0.0025(11) 0.0070(10) -0.0063(11)
O4 0.0350(13) 0.0919(18) 0.0234(11) -0.0046(13) 0.0015(10) -0.0096(12)
O5 0.0216(10) 0.0349(10) 0.0207(9) -0.0034(8) -0.0017(8) -0.0015(8)
O6 0.0423(13) 0.0292(11) 0.0268(11) -0.0011(9) -0.0042(9) 0.0050(9)
O7 0.0381(12) 0.0339(11) 0.0278(11) -0.0006(9) -0.0119(9) 0.0037(9)
O8 0.0910(19) 0.0267(11) 0.0292(12) -0.0040(9) -0.0194(12) 0.0050(12)
C1 0.0237(15) 0.0280(14) 0.0211(14) -0.0025(12) -0.0053(12) -0.0052(12)
C2 0.0271(15) 0.0253(14) 0.0202(14) -0.0012(11) -0.0007(12) -0.0004(12)
C3 0.0250(16) 0.0470(18) 0.0247(15) 0.0017(14) -0.0041(12) 0.0008(13)
C4 0.0217(16) 0.0509(19) 0.0307(16) 0.0007(14) 0.0040(13) -0.0002(13)
C5 0.0283(16) 0.0338(15) 0.0218(14) 0.0004(12) 0.0021(12) -0.0015(12)
C6 0.0319(17) 0.0361(16) 0.0248(15) 0.0012(13) 0.0000(13) -0.0007(13)
C7 0.0240(15) 0.0355(15) 0.0208(14) -0.0006(12) -0.0051(12) -0.0002(12)
C8 0.0216(14) 0.0222(13) 0.0237(14) -0.0023(11) 0.0030(11) -0.0021(11)
C9 0.0214(14) 0.0323(15) 0.0178(13) -0.0012(11) 0.0013(11) 0.0008(12)
C10 0.0271(16) 0.0295(15) 0.0308(16) 0.0004(13) 0.0002(13) 0.0028(13)
C11 0.0312(16) 0.0361(16) 0.0269(15) 0.0025(13) -0.0038(13) 0.0101(13)
C12 0.0251(16) 0.0430(18) 0.0288(16) -0.0019(13) -0.0073(13) 0.0039(13)
C13 0.0287(16) 0.0337(15) 0.0245(15) -0.0031(12) -0.0030(12) -0.0023(13)
C14 0.0208(14) 0.0284(14) 0.0188(13) 0.0008(11) 0.0008(11) 0.0024(11)
C15 0.0238(15) 0.0321(15) 0.0226(15) 0.0027(12) 0.0030(12) 0.0014(12)
C16 0.043(2) 0.058(2) 0.0283(17) -0.0073(15) 0.0013(15) -0.0038(16)
C17 0.057(2) 0.072(2) 0.0273(17) -0.0047(17) 0.0111(17) 0.000(2)
C18 0.051(2) 0.058(2) 0.0343(18) 0.0027(16) 0.0195(17) -0.0004(18)
C19 0.0387(19) 0.0369(17) 0.0386(18) 0.0019(14) 0.0135(15) -0.0037(14)
C20 0.0349(18) 0.0280(15) 0.0295(16) 0.0021(13) 0.0076(13) 0.0004(13)
C21 0.044(2) 0.055(2) 0.057(2) -0.0024(18) 0.0241(18) -0.0135(17)
C22 0.036(2) 0.057(2) 0.065(3) -0.0095(19) 0.0121(18) -0.0174(17)
C23 0.0371(19) 0.0349(17) 0.0442(19) -0.0032(14) 0.0026(15) -0.0046(14)
C24 0.0334(17) 0.0223(14) 0.0338(16) -0.0002(12) 0.0045(13) -0.0009(12)
C25 0.040(2) 0.053(2) 0.055(2) -0.0082(18) -0.0059(18) -0.0137(17)
C26 0.048(2) 0.071(2) 0.0355(19) -0.0149(18) -0.0015(17) -0.0144(18)
C27 0.0411(19) 0.059(2) 0.0283(17) -0.0057(16) 0.0012(14) -0.0079(17)

loop_
_atom_type_symbol
_atom_type_description
_atom_type_scat_dispersion_real
_atom_type_scat_dispersion_imag
_atom_type_scat_source
C C 0.0033 0.0016 'International Tables Vol C Tables 4.2.6.8 and 6.1.1.4'
Mn Mn 0.3368 0.7283 'International Tables Vol C Tables 4.2.6.8 and 6.1.1.4'
N N 0.0061 0.0033 'International Tables Vol C Tables 4.2.6.8 and 6.1.1.4'
O O 0.0106 0.0060 'International Tables Vol C Tables 4.2.6.8 and 6.1.1.4'
H H 0.0000 0.0000 'International Tables Vol C Tables 4.2.6.8 and 6.1.1.4'

loop_
_geom_angle_atom_site_label_1
_geom_angle_atom_site_label_2
_geom_angle_atom_site_label_3
_geom_angle
_geom_angle_site_symmetry_1
_geom_angle_site_symmetry_3
O8 Mn1 O7 85.75(8) . 2_655
O8 Mn1 O1 95.84(8) . .
O7 Mn1 O1 103.00(7) 2_655 .
O8 Mn1 O2 172.58(8) . 2_655
O7 Mn1 O2 86.92(7) 2_655 2_655
O1 Mn1 O2 86.91(7) . 2_655
O8 Mn1 N2 95.61(9) . .
O7 Mn1 N2 163.58(8) 2_655 .
O1 Mn1 N2 93.16(8) . .
O2 Mn1 N2 91.11(8) 2_655 .
O8 Mn1 N1 84.68(9) . .
O7 Mn1 N1 91.61(8) 2_655 .
O1 Mn1 N1 165.39(8) . .
O2 Mn1 N1 94.40(8) 2_655 .
N2 Mn1 N1 72.28(8) . .
C16 N1 C20 117.2(3) . .
C16 N1 Mn1 127.4(2) . .
C20 N1 Mn1 115.22(18) . .
C27 N2 C24 117.5(3) . .
C27 N2 Mn1 125.9(2) . .
C24 N2 Mn1 116.64(18) . .
C1 O1 Mn1 135.59(17) . .
C1 O2 Mn1 125.12(17) . 2_645
C6 O4 H4 109.5 . .
C8 O5 C9 118.92(19) . .
C15 O7 Mn1 135.63(18) . 2_645
Mn1 O8 H8A 124.8 . .
Mn1 O8 H8B 109.4 . .
H8A O8 H8B 119.8 . .
O2 C1 O1 125.6(2) . .
O2 C1 C2 116.6(2) . .
O1 C1 C2 117.7(2) . .
C3 C2 C8 118.0(2) . .
C3 C2 C1 120.9(2) . .
C8 C2 C1 121.0(2) . .
C4 C3 C2 121.3(3) . .
C4 C3 H3 119.4 . .
C2 C3 H3 119.4 . .
C3 C4 C5 119.8(3) . .
C3 C4 H4A 120.1 . .
C5 C4 H4A 120.1 . .
C4 C5 C7 119.9(2) . .
C4 C5 C6 119.4(2) . .
C7 C5 C6 120.6(3) . .
O3 C6 O4 123.1(3) . .
O3 C6 C5 124.1(3) . .
O4 C6 C5 112.8(2) . .
C8 C7 C5 119.3(2) . .
C8 C7 H7 120.3 . .
C5 C7 H7 120.3 . .
O5 C8 C7 122.0(2) . .
O5 C8 C2 116.4(2) . .
C7 C8 C2 121.6(2) . .
C10 C9 C14 121.8(3) . .
C10 C9 O5 116.4(2) . .
C14 C9 O5 121.6(2) . .
C9 C10 C11 120.5(3) . .
C9 C10 H10 119.8 . .
C11 C10 H10 119.8 . .
C10 C11 C12 119.2(3) . .
C10 C11 H11 120.4 . .
C12 C11 H11 120.4 . .
C13 C12 C11 120.0(3) . .
C13 C12 H12 120.0 . .
C11 C12 H12 120.0 . .
C12 C13 C14 121.8(3) . .
C12 C13 H13 119.1 . .
C14 C13 H13 119.1 . .
C9 C14 C13 116.7(2) . .
C9 C14 C15 124.3(2) . .
C13 C14 C15 118.9(2) . .
O7 C15 O6 124.7(3) . .
O7 C15 C14 117.3(2) . .
O6 C15 C14 118.0(2) . .
N1 C16 C17 123.7(3) . .
N1 C16 H16 118.1 . .
C17 C16 H16 118.1 . .
C18 C17 C16 118.8(3) . .
C18 C17 H17 120.6 . .
C16 C17 H17 120.6 . .
C17 C18 C19 119.9(3) . .
C17 C18 H18 120.1 . .
C19 C18 H18 120.1 . .
C20 C19 C18 117.6(3) . .
C20 C19 C21 119.3(3) . .
C18 C19 C21 123.1(3) . .
N1 C20 C19 122.7(3) . .
N1 C20 C24 117.7(2) . .
C19 C20 C24 119.5(3) . .
C22 C21 C19 121.8(3) . .
C22 C21 H21 119.1 . .
C19 C21 H21 119.1 . .
C21 C22 C23 120.1(3) . .
C21 C22 H22 120.0 . .
C23 C22 H22 120.0 . .
C24 C23 C25 117.6(3) . .
C24 C23 C22 119.9(3) . .
C25 C23 C22 122.5(3) . .
N2 C24 C23 122.7(3) . .
N2 C24 C20 118.1(3) . .
C23 C24 C20 119.3(3) . .
C26 C25 C23 119.4(3) . .
C26 C25 H25 120.3 . .
C23 C25 H25 120.3 . .
C25 C26 C27 119.0(3) . .
C25 C26 H26 120.5 . .
C27 C26 H26 120.5 . .
N2 C27 C26 123.9(3) . .
N2 C27 H27 118.1 . .
C26 C27 H27 118.1 . .

loop_
_geom_bond_atom_site_label_1
_geom_bond_atom_site_label_2
_geom_bond_distance
_geom_bond_site_symmetry_2
Mn1 O8 2.114(2) .
Mn1 O7 2.1493(19) 2_655
Mn1 O1 2.1659(18) .
Mn1 O2 2.1742(19) 2_655
Mn1 N2 2.282(2) .
Mn1 N1 2.323(2) .
N1 C16 1.325(4) .
N1 C20 1.364(4) .
N2 C27 1.321(4) .
N2 C24 1.358(3) .
O1 C1 1.261(3) .
O2 C1 1.251(3) .
O2 Mn1 2.1742(19) 2_645
O3 C6 1.208(3) .
O4 C6 1.323(3) .
O4 H4 0.8200 .
O5 C8 1.380(3) .
O5 C9 1.392(3) .
O6 C15 1.262(3) .
O7 C15 1.254(3) .
O7 Mn1 2.1493(19) 2_645
O8 H8A 0.8454 .
O8 H8B 0.8200 .
C1 C2 1.513(4) .
C2 C3 1.388(4) .
C2 C8 1.389(4) .
C3 C4 1.380(4) .
C3 H3 0.9300 .
C4 C5 1.387(4) .
C4 H4A 0.9300 .
C5 C7 1.389(4) .
C5 C6 1.488(4) .
C7 C8 1.382(4) .
C7 H7 0.9300 .
C9 C10 1.374(4) .
C9 C14 1.391(4) .
C10 C11 1.376(4) .
C10 H10 0.9300 .
C11 C12 1.384(4) .
C11 H11 0.9300 .
C12 C13 1.379(4) .
C12 H12 0.9300 .
C13 C14 1.396(4) .
C13 H13 0.9300 .
C14 C15 1.509(4) .
C16 C17 1.388(4) .
C16 H16 0.9300 .
C17 C18 1.362(5) .
C17 H17 0.9300 .
C18 C19 1.396(5) .
C18 H18 0.9300 .
C19 C20 1.394(4) .
C19 C21 1.424(5) .
C20 C24 1.442(4) .
C21 C22 1.345(5) .
C21 H21 0.9300 .
C22 C23 1.431(4) .
C22 H22 0.9300 .
C23 C24 1.397(4) .
C23 C25 1.405(4) .
C25 C26 1.361(4) .
C25 H25 0.9300 .
C26 C27 1.385(4) .
C26 H26 0.9300 .
C27 H27 0.9300 .

loop_
_geom_hbond_atom_site_label_D
_geom_hbond_atom_site_label_H
_geom_hbond_atom_site_label_A
_geom_hbond_distance_DH
_geom_hbond_distance_HA
_geom_hbond_distance_DA
_geom_hbond_angle_DHA
_geom_hbond_site_symmetry_A
O4 H4 O6 0.82 1.82 2.622(3) 165.4 3_665
O8 H8A O1 0.85 1.90 2.726(3) 165.6 2_645
O8 H8B O6 0.82 2.00 2.763(3) 154.3 2_655

loop_
_geom_torsion_atom_site_label_1
_geom_torsion_atom_site_label_2
_geom_torsion_atom_site_label_3
_geom_torsion_atom_site_label_4
_geom_torsion
_geom_torsion_site_symmetry_1
Mn1 O2 C1 O1 108.9(3) 2_645
Mn1 O2 C1 C2 -71.3(3) 2_645
Mn1 O1 C1 O2 -3.2(4) .
Mn1 O1 C1 C2 177.01(17) .
O2 C1 C2 C3 -56.7(3) .
O1 C1 C2 C3 123.1(3) .
O2 C1 C2 C8 119.2(3) .
O1 C1 C2 C8 -60.9(3) .
C8 C2 C3 C4 -1.2(4) .
C1 C2 C3 C4 174.9(3) .
C2 C3 C4 C5 -2.4(4) .
C3 C4 C5 C7 3.1(4) .
C3 C4 C5 C6 -174.8(3) .
C4 C5 C6 O3 -12.0(4) .
C7 C5 C6 O3 170.1(3) .
C4 C5 C6 O4 166.5(3) .
C7 C5 C6 O4 -11.5(4) .
C4 C5 C7 C8 -0.2(4) .
C6 C5 C7 C8 177.7(2) .
C9 O5 C8 C7 30.7(3) .
C9 O5 C8 C2 -151.2(2) .
C5 C7 C8 O5 174.5(2) .
C5 C7 C8 C2 -3.5(4) .
C3 C2 C8 O5 -173.9(2) .
C1 C2 C8 O5 10.0(4) .
C3 C2 C8 C7 4.2(4) .
C1 C2 C8 C7 -171.9(2) .
C8 O5 C9 C10 -105.0(3) .
C8 O5 C9 C14 80.3(3) .
C14 C9 C10 C11 2.7(4) .
O5 C9 C10 C11 -172.0(2) .
C9 C10 C11 C12 -1.5(4) .
C10 C11 C12 C13 -1.6(4) .
C11 C12 C13 C14 3.6(4) .
C10 C9 C14 C13 -0.7(4) .
O5 C9 C14 C13 173.7(2) .
C10 C9 C14 C15 -178.4(2) .
O5 C9 C14 C15 -4.0(4) .
C12 C13 C14 C9 -2.4(4) .
C12 C13 C14 C15 175.4(2) .
Mn1 O7 C15 O6 12.1(4) 2_645
Mn1 O7 C15 C14 -169.18(17) 2_645
C9 C14 C15 O7 21.0(4) .
C13 C14 C15 O7 -156.6(3) .
C9 C14 C15 O6 -160.2(2) .
C13 C14 C15 O6 22.2(4) .
C20 N1 C16 C17 0.0(5) .
Mn1 N1 C16 C17 -175.2(2) .
N1 C16 C17 C18 -1.3(5) .
C16 C17 C18 C19 0.5(5) .
C17 C18 C19 C20 1.5(5) .
C17 C18 C19 C21 -178.2(3) .
C16 N1 C20 C19 2.2(4) .
Mn1 N1 C20 C19 178.0(2) .
C16 N1 C20 C24 -177.2(3) .
Mn1 N1 C20 C24 -1.4(3) .
C18 C19 C20 N1 -3.0(4) .
C21 C19 C20 N1 176.8(3) .
C18 C19 C20 C24 176.4(3) .
C21 C19 C20 C24 -3.8(4) .
C20 C19 C21 C22 2.2(5) .
C18 C19 C21 C22 -178.0(3) .
C19 C21 C22 C23 0.8(5) .
C21 C22 C23 C24 -2.2(5) .
C21 C22 C23 C25 178.7(3) .
C27 N2 C24 C23 -0.3(4) .
Mn1 N2 C24 C23 178.5(2) .
C27 N2 C24 C20 179.5(3) .
Mn1 N2 C24 C20 -1.8(3) .
C25 C23 C24 N2 -0.6(4) .
C22 C23 C24 N2 -179.7(3) .
C25 C23 C24 C20 179.7(3) .
C22 C23 C24 C20 0.6(4) .
N1 C20 C24 N2 2.1(4) .
C19 C20 C24 N2 -177.3(3) .
N1 C20 C24 C23 -178.1(3) .
C19 C20 C24 C23 2.5(4) .
C24 C23 C25 C26 1.2(5) .
C22 C23 C25 C26 -179.7(3) .
C23 C25 C26 C27 -1.0(5) .
C24 N2 C27 C26 0.5(5) .
Mn1 N2 C27 C26 -178.1(3) .
C25 C26 C27 N2 0.1(6) .
